data_1563598
loop_
_publ_author_name
'Min, Sehye'
'Choi, Jonghoon'
'Yoo, Changho'
'Graham, Peter M.'
'Lee, Yunho'

_publ_section_title
;
 Ni(0)-Promoted Activation of Csp2--H and Csp2--O Bonds
;
_journal_name_full 'Chemical Science'
_journal_paper_doi 10.1039/D1SC02210E
_journal_year 2021
_chemical_formula_moiety 'C37 H60 N3 Na Ni O2 P2'
_chemical_formula_sum 'C37 H60 N3 Na Ni O2 P2'
_chemical_formula_weight 722.52
_chemical_properties_physical Air-sensitive,Moisture-sensitive,Heat-sensitive,Oxygen-sensitive
_space_group_crystal_system triclinic
_space_group_IT_number 2
_space_group_name_Hall '-P 1'
_space_group_name_H-M_alt 'P -1'
_atom_sites_solution_hydrogens geom
_audit_creation_method SHELXL-2013
_audit_update_record
;
2019-11-26 deposited with the CCDC.	2021-06-17 downloaded from the CCDC.
;
_cell_angle_alpha 90.798(3)
_cell_angle_beta 106.671(3)
_cell_angle_gamma 93.003(3)
_cell_formula_units_Z 2
_cell_length_a 10.5857(18)
_cell_length_b 10.7679(18)
_cell_length_c 17.167(3)
_cell_measurement_reflns_used 32915
_cell_measurement_temperature 120(2)
_cell_measurement_theta_max 25.642
_cell_measurement_theta_min 1.239
_cell_volume 1871.1(6)
_computing_cell_refinement 'Bruker SMART'
_computing_data_collection 'Bruker SMART'
_computing_data_reduction 'Bruker SAINT'
_computing_molecular_graphics 'Bruker SHELXTL'
_computing_publication_material 'Bruker SHELXTL'
_computing_structure_refinement 'SHELXL-2013 (Sheldrick, 2013)'
_computing_structure_solution 'SHELXS-2013 (Sheldrick, 2013)'
_diffrn_ambient_temperature 120(2)
_diffrn_measured_fraction_theta_full 0.968
_diffrn_measured_fraction_theta_max 0.922
_diffrn_measurement_device_type 'Photon 100 CMOS detector'
_diffrn_measurement_method 'phi and omega scans'
_diffrn_radiation_type MoK\a
_diffrn_radiation_wavelength 0.71073
_diffrn_reflns_av_R_equivalents 0.0784
_diffrn_reflns_av_unetI/netI 0.0743
_diffrn_reflns_Laue_measured_fraction_full 0.968
_diffrn_reflns_Laue_measured_fraction_max 0.922
_diffrn_reflns_limit_h_max 12
_diffrn_reflns_limit_h_min -12
_diffrn_reflns_limit_k_max 12
_diffrn_reflns_limit_k_min -13
_diffrn_reflns_limit_l_max 20
_diffrn_reflns_limit_l_min -20
_diffrn_reflns_number 32915
_diffrn_reflns_point_group_measured_fraction_full 0.968
_diffrn_reflns_point_group_measured_fraction_max 0.922
_diffrn_reflns_theta_full 25.000
_diffrn_reflns_theta_max 25.642
_diffrn_reflns_theta_min 1.239
_exptl_absorpt_coefficient_mu 0.651
_exptl_absorpt_correction_type multi-scan
_exptl_absorpt_process_details SADABS
_exptl_crystal_colour red
_exptl_crystal_density_diffrn 1.282
_exptl_crystal_density_meas ?
_exptl_crystal_density_method 'not measured'
_exptl_crystal_description platy
_exptl_crystal_F_000 776
_exptl_crystal_recrystallization_method 'Vapour deposition'
_exptl_crystal_size_max 0.070
_exptl_crystal_size_mid 0.050
_exptl_crystal_size_min 0.050
_exptl_transmission_factor_max 0.7453
_exptl_transmission_factor_min 0.6714
_refine_diff_density_max 0.488
_refine_diff_density_min -0.381
_refine_diff_density_rms 0.085
_refine_ls_extinction_method none
_refine_ls_goodness_of_fit_ref 0.738
_refine_ls_hydrogen_treatment constr
_refine_ls_matrix_type full
_refine_ls_number_parameters 427
_refine_ls_number_reflns 6518
_refine_ls_number_restraints 1
_refine_ls_restrained_S_all 0.740
_refine_ls_R_factor_all 0.0827
_refine_ls_R_factor_gt 0.0521
_refine_ls_shift/su_max 0.000
_refine_ls_shift/su_mean 0.000
_refine_ls_structure_factor_coef Fsqd
_refine_ls_weighting_details 'w=1/[\s^2^(Fo^2^)+(0.1225P)^2^+5.1395P] where P=(Fo^2^+2Fc^2^)/3'
_refine_ls_weighting_scheme calc
_refine_ls_wR_factor_gt 0.1296
_refine_ls_wR_factor_ref 0.1576
_reflns_Friedel_coverage 0.000
_reflns_number_gt 4729
_reflns_number_total 6518
_reflns_threshold_expression 'I > 2\s(I)'
_cod_data_source_file d1sc02210e2.cif
_cod_data_source_block 0395A-1
_cod_depositor_comments
;
The following automatic conversions were performed:

data item '_exptl_crystal_density_meas' value 'not measured' was
changed to '?' -- the value is perceived as not measured.

Automatic conversion script
Id: cif_fix_values 7556 2019-12-06 15:28:31Z antanas 
;
_cod_original_cell_volume 1871.2(5)
_cod_database_code 1563598
_shelx_space_group_comment
;
The symmetry employed for this shelxl refinement is uniquely defined
by the following loop, which should always be used as a source of
symmetry information in preference to the above space-group names.
They are only intended as comments.
;
_shelx_estimated_absorpt_t_min 0.956
_shelx_estimated_absorpt_t_max 0.968
_shelxl_version_number 2013-4

loop_
_space_group_symop_operation_xyz
'x, y, z'
'-x, -y, -z'

loop_
_atom_site_label
_atom_site_type_symbol
_atom_site_fract_x
_atom_site_fract_y
_atom_site_fract_z
_atom_site_U_iso_or_equiv
_atom_site_adp_type
_atom_site_occupancy
_atom_site_site_symmetry_order
_atom_site_calc_flag
_atom_site_refinement_flags_posn
_atom_site_refinement_flags_adp
_atom_site_refinement_flags_occupancy
_atom_site_disorder_assembly
_atom_site_disorder_group
Ni1 Ni 0.35656(5) 0.10518(4) 0.30471(3) 0.01903(17) Uani 1 1 d . . . . .
P2 P 0.51903(9) 0.18215(9) 0.26023(6) 0.0190(2) Uani 1 1 d . . . . .
P3 P 0.13993(9) 0.08918(9) 0.25240(6) 0.0186(2) Uani 1 1 d . . . . .
C9 C 0.4464(4) -0.0511(3) 0.1886(2) 0.0185(8) Uani 1 1 d . . . . .
C10 C 0.5408(4) 0.0505(3) 0.1974(2) 0.0196(8) Uani 1 1 d . . . . .
C11 C 0.6317(4) 0.0494(4) 0.1520(2) 0.0212(8) Uani 1 1 d . . . . .
H11 H 0.6984 0.1149 0.1610 0.025 Uiso 1 1 calc R U . . .
C8 C 0.4438(4) -0.1492(3) 0.1321(2) 0.0194(8) Uani 1 1 d . . . . .
C5 C 0.1040(4) -0.2889(3) 0.1218(2) 0.0227(9) Uani 1 1 d . . . . .
H5 H 0.0974 -0.3627 0.0896 0.027 Uiso 1 1 calc R U . . .
C15 C 0.7167(4) -0.0370(4) 0.0401(2) 0.0248(9) Uani 1 1 d . . . . .
H15A H 0.7759 0.0381 0.0539 0.037 Uiso 1 1 calc R U . . .
H15B H 0.6627 -0.0346 -0.0167 0.037 Uiso 1 1 calc R U . . .
H15C H 0.7691 -0.1106 0.0474 0.037 Uiso 1 1 calc R U . . .
C29 C 0.7147(4) 0.0964(4) 0.3926(2) 0.0283(9) Uani 1 1 d . . . . .
H29A H 0.8048 0.1089 0.4291 0.042 Uiso 1 1 calc R U . . .
H29B H 0.7079 0.0208 0.3589 0.042 Uiso 1 1 calc R U . . .
H29C H 0.6521 0.0879 0.4249 0.042 Uiso 1 1 calc R U . . .
C3 C 0.0010(4) -0.1425(3) 0.1853(2) 0.0223(9) Uani 1 1 d . . . . .
H3 H -0.0750 -0.1137 0.1972 0.027 Uiso 1 1 calc R U . . .
C2 C 0.1209(4) -0.0720(3) 0.2121(2) 0.0192(8) Uani 1 1 d . . . . .
C13 C 0.5330(4) -0.1417(4) 0.0864(2) 0.0219(9) Uani 1 1 d . . . . .
H13 H 0.5293 -0.2066 0.0476 0.026 Uiso 1 1 calc R U . . .
C1 C 0.2362(4) -0.1155(3) 0.1983(2) 0.0190(8) Uani 1 1 d . . . . .
C18 C 0.0328(4) 0.0884(4) 0.3219(2) 0.0232(9) Uani 1 1 d . . . . .
H18 H -0.0606 0.0676 0.2890 0.028 Uiso 1 1 calc R U . . .
C6 C 0.2243(4) -0.2222(3) 0.1467(2) 0.0194(8) Uani 1 1 d . . . . .
C7 C 0.3475(4) -0.2624(3) 0.1261(2) 0.0219(8) Uani 1 1 d . . . . .
C12 C 0.6281(4) -0.0432(3) 0.0948(2) 0.0207(8) Uani 1 1 d . . . . .
C21 C 0.0357(4) 0.1680(4) 0.1613(2) 0.0248(9) Uani 1 1 d . . . . .
H21 H -0.0592 0.1441 0.1555 0.030 Uiso 1 1 calc R U . . .
C20 C 0.0402(4) 0.2173(4) 0.3622(3) 0.0298(10) Uani 1 1 d . . . . .
H20A H -0.0037 0.2126 0.4053 0.045 Uiso 1 1 calc R U . . .
H20B H -0.0039 0.2758 0.3214 0.045 Uiso 1 1 calc R U . . .
H20C H 0.1329 0.2461 0.3858 0.045 Uiso 1 1 calc R U . . .
C24 C 0.5203(4) 0.3234(4) 0.1977(2) 0.0242(9) Uani 1 1 d . . . . .
H24 H 0.4977 0.3934 0.2292 0.029 Uiso 1 1 calc R U . . .
C4 C -0.0091(4) -0.2539(4) 0.1415(2) 0.0248(9) Uani 1 1 d . . . . .
C17 C 0.3096(4) -0.3279(4) 0.0412(2) 0.0295(10) Uani 1 1 d . . . . .
H17A H 0.2491 -0.4004 0.0403 0.044 Uiso 1 1 calc R U . . .
H17B H 0.3894 -0.3550 0.0295 0.044 Uiso 1 1 calc R U . . .
H17C H 0.2661 -0.2698 -0.0001 0.044 Uiso 1 1 calc R U . . .
C19 C 0.0735(4) -0.0095(4) 0.3862(2) 0.0265(9) Uani 1 1 d . . . . .
H19A H 0.1664 0.0071 0.4171 0.040 Uiso 1 1 calc R U . . .
H19B H 0.0618 -0.0922 0.3596 0.040 Uiso 1 1 calc R U . . .
H19C H 0.0184 -0.0064 0.4233 0.040 Uiso 1 1 calc R U . . .
C23 C 0.0672(4) 0.1242(4) 0.0845(2) 0.0311(10) Uani 1 1 d . . . . .
H23A H 0.0212 0.1739 0.0387 0.047 Uiso 1 1 calc R U . . .
H23B H 0.0379 0.0363 0.0728 0.047 Uiso 1 1 calc R U . . .
H23C H 0.1626 0.1344 0.0925 0.047 Uiso 1 1 calc R U . . .
C27 C 0.6826(4) 0.2081(4) 0.3381(2) 0.0230(9) Uani 1 1 d . . . . .
H27 H 0.7519 0.2196 0.3092 0.028 Uiso 1 1 calc R U . . .
C28 C 0.6863(4) 0.3255(4) 0.3899(3) 0.0337(10) Uani 1 1 d . . . . .
H28A H 0.6154 0.3180 0.4161 0.051 Uiso 1 1 calc R U . . .
H28B H 0.6740 0.3980 0.3552 0.051 Uiso 1 1 calc R U . . .
H28C H 0.7718 0.3357 0.4316 0.051 Uiso 1 1 calc R U . . .
C26 C 0.4083(5) 0.3093(4) 0.1191(3) 0.0354(11) Uani 1 1 d . . . . .
H26A H 0.4023 0.3873 0.0899 0.053 Uiso 1 1 calc R U . . .
H26B H 0.3249 0.2895 0.1316 0.053 Uiso 1 1 calc R U . . .
H26C H 0.4254 0.2421 0.0851 0.053 Uiso 1 1 calc R U . . .
C14 C -0.1364(4) -0.3344(4) 0.1130(3) 0.0322(10) Uani 1 1 d . . . . .
H14A H -0.2070 -0.2931 0.1278 0.048 Uiso 1 1 calc R U . . .
H14B H -0.1242 -0.4151 0.1390 0.048 Uiso 1 1 calc R U . . .
H14C H -0.1605 -0.3470 0.0538 0.048 Uiso 1 1 calc R U . . .
C22 C 0.0551(5) 0.3106(4) 0.1700(3) 0.0428(12) Uani 1 1 d . . . . .
H22A H 0.1498 0.3349 0.1876 0.064 Uiso 1 1 calc R U . . .
H22B H 0.0138 0.3405 0.2105 0.064 Uiso 1 1 calc R U . . .
H22C H 0.0142 0.3472 0.1175 0.064 Uiso 1 1 calc R U . . .
C16 C 0.4144(4) -0.3574(4) 0.1893(3) 0.0279(9) Uani 1 1 d . . . . .
H16A H 0.4408 -0.3177 0.2437 0.042 Uiso 1 1 calc R U . . .
H16B H 0.4926 -0.3860 0.1764 0.042 Uiso 1 1 calc R U . . .
H16C H 0.3521 -0.4286 0.1878 0.042 Uiso 1 1 calc R U . . .
C25 C 0.6482(4) 0.3685(4) 0.1789(3) 0.0325(10) Uani 1 1 d . . . . .
H25A H 0.6678 0.3095 0.1405 0.049 Uiso 1 1 calc R U . . .
H25B H 0.7213 0.3740 0.2293 0.049 Uiso 1 1 calc R U . . .
H25C H 0.6372 0.4507 0.1548 0.049 Uiso 1 1 calc R U . . .
N1 N 0.3560(3) -0.0484(3) 0.23354(18) 0.0193(7) Uani 1 1 d . . . . .
N2 N 0.3998(3) 0.1138(3) 0.4112(2) 0.0226(7) Uani 1 1 d . . . . .
N3 N 0.4268(3) 0.1290(3) 0.4799(2) 0.0321(8) Uani 1 1 d . . . . .
Na1 Na 0.51764(15) 0.12648(14) 0.63135(9) 0.0254(4) Uani 1 1 d . . . . .
O1 O 0.3260(3) 0.2262(3) 0.64222(17) 0.0308(7) Uani 1 1 d . . . . .
O2 O 0.6388(3) 0.3061(3) 0.62172(18) 0.0334(7) Uani 1 1 d . . . . .
C30 C 0.2551(4) 0.2209(4) 0.7020(3) 0.0316(10) Uani 1 1 d . . . . .
H30A H 0.3164 0.2317 0.7576 0.038 Uiso 1 1 calc R U . . .
H30B H 0.2035 0.1404 0.6978 0.038 Uiso 1 1 calc R U . . .
C37 C 0.7793(4) 0.3246(4) 0.6392(3) 0.0382(11) Uani 1 1 d . . . . .
H37A H 0.8093 0.2896 0.5943 0.046 Uiso 1 1 calc R U . . .
H37B H 0.8243 0.2838 0.6902 0.046 Uiso 1 1 calc R U . . .
C34 C 0.5785(5) 0.4202(4) 0.5966(3) 0.0395(11) Uani 1 1 d . . . . .
H34A H 0.5183 0.4403 0.6291 0.047 Uiso 1 1 calc R U . . .
H34B H 0.5271 0.4139 0.5384 0.047 Uiso 1 1 calc R U . . .
C32 C 0.1284(5) 0.3294(5) 0.5895(3) 0.0398(11) Uani 1 1 d . . . . .
H32A H 0.0388 0.2903 0.5645 0.048 Uiso 1 1 calc R U . . .
H32B H 0.1315 0.4158 0.5707 0.048 Uiso 1 1 calc R U . . .
C31 C 0.1646(5) 0.3274(4) 0.6824(3) 0.0384(11) Uani 1 1 d . . . . .
H31A H 0.2108 0.4068 0.7075 0.046 Uiso 1 1 calc R U . . .
H31B H 0.0852 0.3115 0.7011 0.046 Uiso 1 1 calc R U . . .
C33 C 0.2314(4) 0.2556(5) 0.5682(3) 0.0428(12) Uani 1 1 d . . . . .
H33A H 0.1900 0.1783 0.5375 0.051 Uiso 1 1 calc R U . . .
H33B H 0.2750 0.3050 0.5340 0.051 Uiso 1 1 calc R U . . .
C36 C 0.8082(5) 0.4603(5) 0.6476(5) 0.083(2) Uani 1 1 d D . . . .
H36A H 0.8413 0.4860 0.7058 0.100 Uiso 1 1 calc R U . . .
H36B H 0.8767 0.4849 0.6209 0.100 Uiso 1 1 calc R U . . .
C35 C 0.6891(5) 0.5184(5) 0.6101(5) 0.079(2) Uani 1 1 d D . . . .
H35A H 0.6923 0.5534 0.5576 0.095 Uiso 1 1 calc R U . . .
H35B H 0.6763 0.5868 0.6457 0.095 Uiso 1 1 calc R U . . .

loop_
_atom_site_aniso_label
_atom_site_aniso_U_11
_atom_site_aniso_U_22
_atom_site_aniso_U_33
_atom_site_aniso_U_23
_atom_site_aniso_U_13
_atom_site_aniso_U_12
Ni1 0.0171(3) 0.0204(3) 0.0195(3) -0.0018(2) 0.0054(2) 0.00037(19)
P2 0.0180(5) 0.0193(5) 0.0203(5) -0.0012(4) 0.0068(4) -0.0005(4)
P3 0.0176(5) 0.0196(5) 0.0189(5) -0.0008(4) 0.0056(4) 0.0020(4)
C9 0.0183(19) 0.021(2) 0.0159(19) 0.0036(15) 0.0027(15) 0.0062(15)
C10 0.020(2) 0.020(2) 0.019(2) -0.0007(15) 0.0044(16) 0.0024(16)
C11 0.0157(19) 0.021(2) 0.026(2) 0.0019(17) 0.0055(16) 0.0024(15)
C8 0.0186(19) 0.019(2) 0.019(2) 0.0030(16) 0.0023(16) 0.0056(15)
C5 0.028(2) 0.016(2) 0.023(2) -0.0032(16) 0.0059(17) 0.0024(16)
C15 0.021(2) 0.027(2) 0.028(2) 0.0002(18) 0.0097(17) 0.0034(17)
C29 0.020(2) 0.034(2) 0.028(2) 0.0029(18) 0.0018(17) 0.0034(18)
C3 0.020(2) 0.022(2) 0.025(2) 0.0021(17) 0.0071(17) 0.0028(16)
C2 0.022(2) 0.0167(19) 0.0179(19) 0.0004(15) 0.0034(16) 0.0026(15)
C13 0.024(2) 0.022(2) 0.020(2) -0.0022(16) 0.0056(17) 0.0096(16)
C1 0.021(2) 0.0167(19) 0.0180(19) 0.0040(15) 0.0026(16) 0.0030(15)
C18 0.0152(19) 0.027(2) 0.028(2) -0.0024(17) 0.0063(16) 0.0035(16)
C6 0.022(2) 0.0174(19) 0.019(2) 0.0029(15) 0.0051(16) 0.0031(16)
C7 0.022(2) 0.020(2) 0.024(2) -0.0003(16) 0.0079(17) 0.0006(16)
C12 0.020(2) 0.022(2) 0.020(2) 0.0022(16) 0.0052(16) 0.0049(16)
C21 0.023(2) 0.025(2) 0.025(2) 0.0000(17) 0.0046(17) 0.0008(17)
C20 0.032(2) 0.029(2) 0.032(2) -0.0073(19) 0.016(2) 0.0006(18)
C24 0.028(2) 0.021(2) 0.025(2) 0.0005(17) 0.0101(18) 0.0041(17)
C4 0.023(2) 0.020(2) 0.029(2) 0.0032(17) 0.0041(17) -0.0019(16)
C17 0.030(2) 0.030(2) 0.030(2) -0.0067(19) 0.0133(19) -0.0047(18)
C19 0.027(2) 0.032(2) 0.023(2) 0.0048(18) 0.0109(18) 0.0025(18)
C23 0.040(3) 0.031(2) 0.022(2) 0.0017(18) 0.0072(19) 0.0013(19)
C27 0.021(2) 0.022(2) 0.023(2) -0.0002(16) 0.0025(17) -0.0025(16)
C28 0.034(2) 0.034(3) 0.027(2) -0.0054(19) 0.0010(19) 0.000(2)
C26 0.042(3) 0.030(2) 0.030(2) 0.0098(19) 0.004(2) 0.000(2)
C14 0.024(2) 0.033(2) 0.036(3) -0.006(2) 0.0048(19) -0.0003(18)
C22 0.065(3) 0.033(3) 0.031(3) 0.006(2) 0.012(2) 0.015(2)
C16 0.028(2) 0.023(2) 0.034(2) 0.0049(18) 0.0106(19) 0.0045(17)
C25 0.036(3) 0.027(2) 0.037(3) 0.0043(19) 0.016(2) 0.0003(19)
N1 0.0159(16) 0.0191(17) 0.0226(17) -0.0028(13) 0.0054(13) -0.0016(13)
N2 0.0135(16) 0.0265(18) 0.028(2) -0.0005(15) 0.0071(14) 0.0014(13)
N3 0.029(2) 0.042(2) 0.025(2) -0.0047(17) 0.0074(16) 0.0012(16)
Na1 0.0258(8) 0.0243(8) 0.0250(8) 0.0024(7) 0.0053(7) 0.0011(6)
O1 0.0224(15) 0.0423(18) 0.0286(16) 0.0033(13) 0.0083(12) 0.0029(13)
O2 0.0294(16) 0.0256(16) 0.0427(18) 0.0078(13) 0.0063(14) 0.0010(12)
C30 0.031(2) 0.040(3) 0.027(2) -0.0008(19) 0.0148(19) -0.001(2)
C37 0.031(3) 0.040(3) 0.042(3) 0.006(2) 0.008(2) 0.000(2)
C34 0.039(3) 0.031(3) 0.044(3) 0.012(2) 0.004(2) 0.006(2)
C32 0.039(3) 0.042(3) 0.039(3) 0.007(2) 0.010(2) 0.012(2)
C31 0.038(3) 0.034(3) 0.045(3) -0.003(2) 0.015(2) 0.005(2)
C33 0.032(3) 0.067(3) 0.029(3) 0.007(2) 0.006(2) 0.012(2)
C36 0.037(3) 0.036(3) 0.168(7) -0.018(4) 0.017(4) -0.003(3)
C35 0.045(3) 0.034(3) 0.137(6) 0.024(4) -0.006(4) -0.009(3)

loop_
_atom_type_symbol
_atom_type_description
_atom_type_scat_dispersion_real
_atom_type_scat_dispersion_imag
_atom_type_scat_source
C C 0.0033 0.0016 'International Tables Vol C Tables 4.2.6.8 and 6.1.1.4'
H H 0.0000 0.0000 'International Tables Vol C Tables 4.2.6.8 and 6.1.1.4'
N N 0.0061 0.0033 'International Tables Vol C Tables 4.2.6.8 and 6.1.1.4'
O O 0.0106 0.0060 'International Tables Vol C Tables 4.2.6.8 and 6.1.1.4'
Na Na 0.0362 0.0249 'International Tables Vol C Tables 4.2.6.8 and 6.1.1.4'
P P 0.1023 0.0942 'International Tables Vol C Tables 4.2.6.8 and 6.1.1.4'
Ni Ni 0.3393 1.1124 'International Tables Vol C Tables 4.2.6.8 and 6.1.1.4'

loop_
_geom_angle_atom_site_label_1
_geom_angle_atom_site_label_2
_geom_angle_atom_site_label_3
_geom_angle
_geom_angle_site_symmetry_1
_geom_angle_site_symmetry_3
_geom_angle_publ_flag
N2 Ni1 N1 126.81(14) . . ?
N2 Ni1 P2 110.99(10) . . ?
N1 Ni1 P2 86.19(9) . . ?
N2 Ni1 P3 110.68(10) . . ?
N1 Ni1 P3 85.30(9) . . ?
P2 Ni1 P3 133.37(4) . . ?
N2 Ni1 Na1 71.40(11) . 2_656 ?
N1 Ni1 Na1 56.47(9) . 2_656 ?
P2 Ni1 Na1 96.49(4) . 2_656 ?
P3 Ni1 Na1 115.94(4) . 2_656 ?
C10 P2 C27 104.14(17) . . ?
C10 P2 C24 105.79(17) . . ?
C27 P2 C24 100.22(18) . . ?
C10 P2 Ni1 100.62(13) . . ?
C27 P2 Ni1 115.97(13) . . ?
C24 P2 Ni1 127.71(13) . . ?
C2 P3 C18 103.71(18) . . ?
C2 P3 C21 100.00(17) . . ?
C18 P3 C21 101.78(18) . . ?
C2 P3 Ni1 99.10(12) . . ?
C18 P3 Ni1 119.29(13) . . ?
C21 P3 Ni1 128.41(13) . . ?
N1 C9 C8 122.3(3) . . ?
N1 C9 C10 118.7(3) . . ?
C8 C9 C10 119.0(3) . . ?
N1 C9 Na1 51.23(17) . 2_656 ?
C8 C9 Na1 116.3(2) . 2_656 ?
C10 C9 Na1 102.6(2) . 2_656 ?
C11 C10 C9 119.2(3) . . ?
C11 C10 P2 125.3(3) . . ?
C9 C10 P2 115.1(3) . . ?
C12 C11 C10 122.6(4) . . ?
C13 C8 C9 118.8(3) . . ?
C13 C8 C7 122.1(3) . . ?
C9 C8 C7 119.1(3) . . ?
C6 C5 C4 123.7(4) . . ?
C4 C3 C2 121.2(4) . . ?
C3 C2 C1 120.5(3) . . ?
C3 C2 P3 124.9(3) . . ?
C1 C2 P3 114.0(3) . . ?
C8 C13 C12 123.2(3) . . ?
N1 C1 C2 118.3(3) . . ?
N1 C1 C6 123.1(3) . . ?
C2 C1 C6 118.5(3) . . ?
C19 C18 C20 110.4(3) . . ?
C19 C18 P3 110.6(3) . . ?
C20 C18 P3 110.1(3) . . ?
C5 C6 C1 118.3(3) . . ?
C5 C6 C7 123.2(3) . . ?
C1 C6 C7 118.4(3) . . ?
C6 C7 C8 109.4(3) . . ?
C6 C7 C17 110.5(3) . . ?
C8 C7 C17 112.2(3) . . ?
C6 C7 C16 108.1(3) . . ?
C8 C7 C16 108.7(3) . . ?
C17 C7 C16 107.8(3) . . ?
C11 C12 C13 117.1(3) . . ?
C11 C12 C15 122.3(3) . . ?
C13 C12 C15 120.5(3) . . ?
C23 C21 C22 109.4(3) . . ?
C23 C21 P3 110.2(3) . . ?
C22 C21 P3 112.2(3) . . ?
C26 C24 C25 109.5(3) . . ?
C26 C24 P2 109.7(3) . . ?
C25 C24 P2 119.7(3) . . ?
C3 C4 C5 117.1(3) . . ?
C3 C4 C14 122.8(4) . . ?
C5 C4 C14 120.1(4) . . ?
C29 C27 C28 109.9(3) . . ?
C29 C27 P2 111.2(3) . . ?
C28 C27 P2 110.8(3) . . ?
C9 N1 C1 114.8(3) . . ?
C9 N1 Ni1 119.1(2) . . ?
C1 N1 Ni1 118.5(2) . . ?
C9 N1 Na1 103.1(2) . 2_656 ?
C1 N1 Na1 113.7(2) . 2_656 ?
Ni1 N1 Na1 80.72(11) . 2_656 ?
N3 N2 Ni1 174.7(3) . . ?
N3 N2 Na1 111.1(3) . 2_656 ?
Ni1 N2 Na1 73.98(11) . 2_656 ?
N2 N3 Na1 168.0(3) . . ?
O2 Na1 O1 96.15(11) . . ?
O2 Na1 N3 86.74(12) . . ?
O1 Na1 N3 88.77(11) . . ?
O2 Na1 N1 102.31(11) . 2_656 ?
O1 Na1 N1 110.52(11) . 2_656 ?
N3 Na1 N1 157.32(13) . 2_656 ?
O2 Na1 N2 119.93(11) . 2_656 ?
O1 Na1 N2 141.30(11) . 2_656 ?
N3 Na1 N2 80.45(11) . 2_656 ?
N1 Na1 N2 77.01(10) 2_656 2_656 ?
O2 Na1 Ni1 122.30(9) . 2_656 ?
O1 Na1 Ni1 134.26(9) . 2_656 ?
N3 Na1 Ni1 114.93(10) . 2_656 ?
N1 Na1 Ni1 42.81(7) 2_656 2_656 ?
N2 Na1 Ni1 34.63(7) 2_656 2_656 ?
O2 Na1 C9 112.76(12) . 2_656 ?
O1 Na1 C9 85.72(10) . 2_656 ?
N3 Na1 C9 160.18(12) . 2_656 ?
N1 Na1 C9 25.69(10) 2_656 2_656 ?
N2 Na1 C9 92.05(10) 2_656 2_656 ?
Ni1 Na1 C9 58.46(7) 2_656 2_656 ?
C33 O1 C30 105.5(3) . . ?
C33 O1 Na1 117.1(2) . . ?
C30 O1 Na1 132.2(2) . . ?
C34 O2 C37 109.6(3) . . ?
C34 O2 Na1 122.3(3) . . ?
C37 O2 Na1 128.1(2) . . ?
O1 C30 C31 104.5(3) . . ?
O2 C37 C36 105.9(4) . . ?
O2 C34 C35 106.3(4) . . ?
C33 C32 C31 104.3(4) . . ?
C30 C31 C32 102.6(4) . . ?
O1 C33 C32 107.9(4) . . ?
C35 C36 C37 107.9(5) . . ?
C36 C35 C34 107.0(4) . . ?

loop_
_geom_bond_atom_site_label_1
_geom_bond_atom_site_label_2
_geom_bond_distance
_geom_bond_site_symmetry_2
_geom_bond_publ_flag
Ni1 N2 1.752(3) . ?
Ni1 N1 2.041(3) . ?
Ni1 P2 2.2022(11) . ?
Ni1 P3 2.2063(11) . ?
Ni1 Na1 2.9642(16) 2_656 ?
P2 C10 1.833(4) . ?
P2 C27 1.864(4) . ?
P2 C24 1.876(4) . ?
P3 C2 1.839(4) . ?
P3 C18 1.867(4) . ?
P3 C21 1.878(4) . ?
C9 N1 1.392(5) . ?
C9 C8 1.419(5) . ?
C9 C10 1.419(5) . ?
C9 Na1 3.128(4) 2_656 ?
C10 C11 1.401(5) . ?
C11 C12 1.381(5) . ?
C8 C13 1.390(5) . ?
C8 C7 1.530(5) . ?
C5 C6 1.380(5) . ?
C5 C4 1.402(5) . ?
C15 C12 1.506(5) . ?
C29 C27 1.527(5) . ?
C3 C4 1.390(5) . ?
C3 C2 1.398(5) . ?
C2 C1 1.409(5) . ?
C13 C12 1.400(5) . ?
C1 N1 1.395(5) . ?
C1 C6 1.419(5) . ?
C18 C19 1.524(5) . ?
C18 C20 1.530(5) . ?
C6 C7 1.528(5) . ?
C7 C17 1.546(5) . ?
C7 C16 1.546(5) . ?
C21 C23 1.525(6) . ?
C21 C22 1.538(6) . ?
C24 C26 1.519(6) . ?
C24 C25 1.537(6) . ?
C4 C14 1.515(5) . ?
C27 C28 1.528(6) . ?
N1 Na1 2.504(3) 2_656 ?
N2 N3 1.138(4) . ?
N2 Na1 2.923(4) 2_656 ?
N3 Na1 2.501(4) . ?
Na1 O2 2.298(3) . ?
Na1 O1 2.397(3) . ?
Na1 N1 2.504(3) 2_656 ?
Na1 N2 2.923(4) 2_656 ?
Na1 Ni1 2.9643(16) 2_656 ?
Na1 C9 3.128(4) 2_656 ?
O1 C33 1.425(5) . ?
O1 C30 1.435(5) . ?
O2 C34 1.429(5) . ?
O2 C37 1.433(5) . ?
C30 C31 1.512(6) . ?
C37 C36 1.474(7) . ?
C34 C35 1.501(7) . ?
C32 C33 1.505(6) . ?
C32 C31 1.531(6) . ?
C36 C35 1.422(7) . ?
